data_7123409
loop_
_publ_author_name
'Fu, Caixia'
'Luo, Shuai'
'Li, Zhenzhen'
'Ai, Xin'
'Pang, Zhenguo'
'Li, Chuan'
'Chen, Kuan'
'Zhou, Liang'
'Li, Feng'
'Huang, Yan'
'Lu, Zhiyun'

_publ_section_title
;
 Highly Efficient Deep-Blue OLEDs Based on Hybridized Local and
 Charge-Transfer Emitters Bearing Pyrene as the Structural Unit
;
_journal_name_full 'Chemical Communications'
_journal_paper_doi 10.1039/C9CC02355K
_journal_year 2019
_chemical_formula_moiety 'C31 H22 O2 S'
_chemical_formula_sum 'C31 H22 O2 S'
_chemical_formula_weight 458.54
_space_group_crystal_system triclinic
_space_group_IT_number 2
_space_group_name_Hall '-P 1'
_space_group_name_H-M_alt 'P -1'
_symmetry_space_group_name_Hall '-P 1'
_symmetry_space_group_name_H-M 'P -1'
_atom_sites_solution_hydrogens geom
_atom_sites_solution_primary iterative
_audit_creation_date 2018-05-31
_audit_creation_method
;
Olex2 1.2
(compiled 2018.05.18 svn.r3508 for OlexSys, GUI svn.r5497)
;
_audit_update_record
;
2019-01-29 deposited with the CCDC.    2019-05-07 downloaded from the CCDC.
;
_cell_angle_alpha 95.987(4)
_cell_angle_beta 94.228(4)
_cell_angle_gamma 117.409(5)
_cell_formula_units_Z 2
_cell_length_a 8.0078(4)
_cell_length_b 8.2330(4)
_cell_length_c 19.2322(8)
_cell_measurement_reflns_used 2811
_cell_measurement_temperature 293(2)
_cell_measurement_theta_max 27.7130
_cell_measurement_theta_min 3.2420
_cell_volume 1108.78(11)
_computing_cell_refinement
;
CrysAlisPro, Agilent Technologies,
Version 1.171.37.35 (release 13-08-2014 CrysAlis171 .NET)
(compiled Aug 13 2014,18:06:01)
;
_computing_data_collection
;
CrysAlisPro, Agilent Technologies,
Version 1.171.37.35 (release 13-08-2014 CrysAlis171 .NET)
(compiled Aug 13 2014,18:06:01)
;
_computing_data_reduction
;
CrysAlisPro, Agilent Technologies,
Version 1.171.37.35 (release 13-08-2014 CrysAlis171 .NET)
(compiled Aug 13 2014,18:06:01)
;
_computing_molecular_graphics 'Olex2 (Dolomanov et al., 2009)'
_computing_publication_material 'Olex2 (Dolomanov et al., 2009)'
_computing_structure_refinement 'ShelXL (Sheldrick, 2015)'
_computing_structure_solution
;
Superflip (Palatinus & Chapuis, 2007;Palatinus & van der Lee, 2008;
Palatinus et al., 2012)
;
_diffrn_ambient_temperature 293.15
_diffrn_detector 'CCD plate'
_diffrn_detector_area_resol_mean 16.0874
_diffrn_detector_type Eos
_diffrn_measured_fraction_theta_full 0.998
_diffrn_measured_fraction_theta_max 0.998
_diffrn_measurement_details
;
#__ type_ start__ end____ width___ exp.time_
  1 omega  -86.00  -34.65   0.6500   50.0000
omega____ theta____ kappa____ phi______ frames
    -      -14.9669 -178.0000   90.0000 79

#__ type_ start__ end____ width___ exp.time_
  2 omega  -24.00   24.10   0.6500   50.0000
omega____ theta____ kappa____ phi______ frames
    -      -14.9669  -99.0000 -120.0000 74

#__ type_ start__ end____ width___ exp.time_
  3 omega    9.00   61.00   0.6500   50.0000
omega____ theta____ kappa____ phi______ frames
    -       16.6856   57.0000   90.0000 80

#__ type_ start__ end____ width___ exp.time_
  4 omega  -33.00   32.00   0.6500   50.0000
omega____ theta____ kappa____ phi______ frames
    -       16.6856  -57.0000  120.0000 100

#__ type_ start__ end____ width___ exp.time_
  5 omega    1.00   82.90   0.6500   50.0000
omega____ theta____ kappa____ phi______ frames
    -       16.6856   57.0000   30.0000 126

#__ type_ start__ end____ width___ exp.time_
  6 omega   -3.00   88.65   0.6500   50.0000
omega____ theta____ kappa____ phi______ frames
    -       16.6856   19.0000  -30.0000 141
;
_diffrn_measurement_device 'four-circle diffractometer'
_diffrn_measurement_device_type 'Xcalibur, Eos'
_diffrn_measurement_method '\w scans'
_diffrn_orient_matrix_UB_11 -0.0106499000
_diffrn_orient_matrix_UB_12 -0.0121648000
_diffrn_orient_matrix_UB_13 0.0356735000
_diffrn_orient_matrix_UB_21 -0.0985595000
_diffrn_orient_matrix_UB_22 -0.0600371000
_diffrn_orient_matrix_UB_23 -0.0100850000
_diffrn_orient_matrix_UB_31 0.0179157000
_diffrn_orient_matrix_UB_32 -0.0768181000
_diffrn_orient_matrix_UB_33 -0.0052450000
_diffrn_radiation_monochromator graphite
_diffrn_radiation_probe x-ray
_diffrn_radiation_type MoK\a
_diffrn_radiation_wavelength 0.71073
_diffrn_reflns_av_R_equivalents 0.0236
_diffrn_reflns_av_unetI/netI 0.0464
_diffrn_reflns_Laue_measured_fraction_full 0.998
_diffrn_reflns_Laue_measured_fraction_max 0.998
_diffrn_reflns_limit_h_max 9
_diffrn_reflns_limit_h_min -10
_diffrn_reflns_limit_k_max 10
_diffrn_reflns_limit_k_min -9
_diffrn_reflns_limit_l_max 16
_diffrn_reflns_limit_l_min -24
_diffrn_reflns_number 9241
_diffrn_reflns_point_group_measured_fraction_full 0.998
_diffrn_reflns_point_group_measured_fraction_max 0.998
_diffrn_reflns_theta_full 25.242
_diffrn_reflns_theta_max 26.368
_diffrn_reflns_theta_min 2.937
_diffrn_source 'Enhance (Mo) X-ray Source'
_exptl_absorpt_coefficient_mu 0.174
_exptl_absorpt_correction_T_max 1.00000
_exptl_absorpt_correction_T_min 0.67519
_exptl_absorpt_correction_type multi-scan
_exptl_absorpt_process_details
;
CrysAlisPro, Agilent Technologies,
Version 1.171.37.35 (release 13-08-2014 CrysAlis171 .NET)
(compiled Aug 13 2014,18:06:01)
Empirical absorption correction using spherical harmonics,
 implemented in SCALE3 ABSPACK scaling algorithm.
;
_exptl_crystal_density_diffrn 1.373
_exptl_crystal_density_method 'not measured'
_exptl_crystal_F_000 480
_exptl_crystal_size_max 0.35
_exptl_crystal_size_mid 0.25
_exptl_crystal_size_min 0.05
_refine_diff_density_max 0.369
_refine_diff_density_min -0.244
_refine_diff_density_rms 0.047
_refine_ls_extinction_method none
_refine_ls_goodness_of_fit_ref 1.048
_refine_ls_hydrogen_treatment constr
_refine_ls_matrix_type full
_refine_ls_number_parameters 309
_refine_ls_number_reflns 4515
_refine_ls_number_restraints 0
_refine_ls_restrained_S_all 1.048
_refine_ls_R_factor_all 0.0830
_refine_ls_R_factor_gt 0.0568
_refine_ls_shift/su_max 0.001
_refine_ls_shift/su_mean 0.000
_refine_ls_structure_factor_coef Fsqd
_refine_ls_weighting_details 'w=1/[\s^2^(Fo^2^)+(0.0580P)^2^+0.5469P] where P=(Fo^2^+2Fc^2^)/3'
_refine_ls_weighting_scheme calc
_refine_ls_wR_factor_gt 0.1351
_refine_ls_wR_factor_ref 0.1485
_reflns_Friedel_coverage 0.000
_reflns_number_gt 3306
_reflns_number_total 4515
_reflns_threshold_expression 'I > 2\s(I)'
_cod_data_source_file c9cc02355k2.cif
_cod_data_source_block 180530_s1_fcx
_cod_original_cell_volume 1108.78(10)
_cod_database_code 7123409
_shelx_shelxl_version_number 2014/7
_chemical_oxdiff_formula c12h12n2o3s1
_shelx_space_group_comment
;
The symmetry employed for this shelxl refinement is uniquely defined
by the following loop, which should always be used as a source of
symmetry information in preference to the above space-group names.
They are only intended as comments.
;
_shelx_estimated_absorpt_t_max 0.991
_shelx_estimated_absorpt_t_min 0.941
_reflns_odcompleteness_completeness 99.80
_reflns_odcompleteness_iscentric 1
_reflns_odcompleteness_theta 26.32
_olex2_refinement_description
;
1. Fixed Uiso
 At 1.2 times of:
  All C(H) groups
 At 1.5 times of:
  All C(H,H,H) groups
2.a Aromatic/amide H refined with riding coordinates:
 C2(H2), C3(H3), C4(H4), C5(H5), C9(H9), C11(H11), C12(H12), C18(H18),
 C19(H19), C21(H21), C22(H22), C23(H23), C25(H25), C26(H26), C28(H28), C29(H29)
2.b Idealised Me refined as rotating group:
 C14(H14A,H14B,H14C), C15(H15A,H15B,H15C)
;
_olex2_submission_special_instructions 'No special instructions were received'

loop_
_space_group_symop_operation_xyz
'x, y, z'
'-x, -y, -z'

loop_
_atom_site_label
_atom_site_type_symbol
_atom_site_fract_x
_atom_site_fract_y
_atom_site_fract_z
_atom_site_U_iso_or_equiv
_atom_site_adp_type
_atom_site_occupancy
_atom_site_site_symmetry_order
_atom_site_calc_flag
_atom_site_refinement_flags_posn
S1 S 0.69399(10) 0.88732(9) 0.13478(4) 0.0410(2) Uani 1 1 d .
O1 O 0.5616(3) 0.8085(3) 0.07086(11) 0.0609(6) Uani 1 1 d .
O2 O 0.7082(3) 1.0521(3) 0.17412(13) 0.0657(6) Uani 1 1 d .
C1 C 0.9189(3) 0.9282(3) 0.11526(13) 0.0359(6) Uani 1 1 d .
C2 C 1.0307(4) 1.1011(4) 0.09654(15) 0.0466(7) Uani 1 1 d .
H2 H 0.9881 1.1890 0.0976 0.056 Uiso 1 1 calc R
C3 C 1.2060(4) 1.1404(4) 0.07629(16) 0.0536(8) Uani 1 1 d .
H3 H 1.2827 1.2552 0.0636 0.064 Uiso 1 1 calc R
C4 C 1.2655(4) 1.0088(4) 0.07512(17) 0.0564(8) Uani 1 1 d .
H4 H 1.3827 1.0344 0.0611 0.068 Uiso 1 1 calc R
C5 C 1.1541(4) 0.8392(4) 0.09438(15) 0.0484(7) Uani 1 1 d .
H5 H 1.1988 0.7529 0.0931 0.058 Uiso 1 1 calc R
C6 C 0.9756(3) 0.7914(3) 0.11582(13) 0.0350(5) Uani 1 1 d .
C7 C 0.8538(4) 0.5974(3) 0.13420(14) 0.0375(6) Uani 1 1 d .
C8 C 0.6985(3) 0.5837(3) 0.17932(12) 0.0334(5) Uani 1 1 d .
C9 C 0.6090(4) 0.4302(3) 0.21370(13) 0.0395(6) Uani 1 1 d .
H9 H 0.6417 0.3355 0.2069 0.047 Uiso 1 1 calc R
C10 C 0.4726(4) 0.4132(4) 0.25780(13) 0.0398(6) Uani 1 1 d .
C11 C 0.4241(4) 0.5551(4) 0.26811(14) 0.0458(7) Uani 1 1 d .
H11 H 0.3377 0.5489 0.2989 0.055 Uiso 1 1 calc R
C12 C 0.5031(4) 0.7040(4) 0.23314(14) 0.0427(6) Uani 1 1 d .
H12 H 0.4690 0.7977 0.2396 0.051 Uiso 1 1 calc R
C13 C 0.6344(3) 0.7151(3) 0.18798(13) 0.0343(5) Uani 1 1 d .
C14 C 0.7591(5) 0.4631(4) 0.06502(17) 0.0656(10) Uani 1 1 d .
H14A H 0.6741 0.4965 0.0400 0.098 Uiso 1 1 calc GR
H14B H 0.6891 0.3394 0.0751 0.098 Uiso 1 1 calc GR
H14C H 0.8547 0.4692 0.0365 0.098 Uiso 1 1 calc GR
C15 C 0.9872(4) 0.5412(4) 0.17689(19) 0.0605(9) Uani 1 1 d .
H15A H 1.0800 0.5384 0.1485 0.091 Uiso 1 1 calc GR
H15B H 0.9134 0.4207 0.1893 0.091 Uiso 1 1 calc GR
H15C H 1.0504 0.6298 0.2190 0.091 Uiso 1 1 calc GR
C16 C 0.3702(4) 0.2429(4) 0.29074(14) 0.0420(6) Uani 1 1 d .
C17 C 0.4646(4) 0.1642(3) 0.32861(13) 0.0392(6) Uani 1 1 d .
C18 C 0.6683(4) 0.2445(4) 0.34218(15) 0.0485(7) Uani 1 1 d .
H18 H 0.7426 0.3521 0.3243 0.058 Uiso 1 1 calc R
C19 C 0.7550(5) 0.1679(4) 0.38021(15) 0.0524(7) Uani 1 1 d .
H19 H 0.8869 0.2233 0.3876 0.063 Uiso 1 1 calc R
C20 C 0.6467(5) 0.0037(4) 0.40899(15) 0.0532(8) Uani 1 1 d .
C21 C 0.7335(6) -0.0754(5) 0.44958(17) 0.0717(10) Uani 1 1 d .
H21 H 0.8652 -0.0228 0.4567 0.086 Uiso 1 1 calc R
C22 C 0.6264(9) -0.2299(6) 0.4790(2) 0.0912(14) Uani 1 1 d .
H22 H 0.6865 -0.2805 0.5058 0.109 Uiso 1 1 calc R
C23 C 0.4323(8) -0.3101(5) 0.4691(2) 0.0859(13) Uani 1 1 d .
H23 H 0.3629 -0.4141 0.4897 0.103 Uiso 1 1 calc R
C24 C 0.3355(6) -0.2394(4) 0.42871(16) 0.0637(10) Uani 1 1 d .
C25 C 0.1351(7) -0.3180(4) 0.4174(2) 0.0783(12) Uani 1 1 d .
H25 H 0.0624 -0.4237 0.4366 0.094 Uiso 1 1 calc R
C26 C 0.0464(6) -0.2439(4) 0.37931(18) 0.0705(10) Uani 1 1 d .
H26 H -0.0855 -0.2996 0.3727 0.085 Uiso 1 1 calc R
C27 C 0.1534(4) -0.0799(4) 0.34891(15) 0.0534(8) Uani 1 1 d .
C28 C 0.0670(4) 0.0028(4) 0.31181(16) 0.0555(8) Uani 1 1 d .
H28 H -0.0646 -0.0490 0.3056 0.067 Uiso 1 1 calc R
C29 C 0.1735(4) 0.1613(4) 0.28383(15) 0.0506(7) Uani 1 1 d .
H29 H 0.1116 0.2147 0.2597 0.061 Uiso 1 1 calc R
C30 C 0.3553(4) 0.0016(3) 0.35834(14) 0.0452(7) Uani 1 1 d .
C31 C 0.4474(5) -0.0772(4) 0.39822(14) 0.0524(8) Uani 1 1 d .

loop_
_atom_site_aniso_label
_atom_site_aniso_U_11
_atom_site_aniso_U_22
_atom_site_aniso_U_33
_atom_site_aniso_U_23
_atom_site_aniso_U_13
_atom_site_aniso_U_12
S1 0.0403(4) 0.0428(4) 0.0526(4) 0.0162(3) 0.0152(3) 0.0274(3)
O1 0.0452(12) 0.0916(16) 0.0575(13) 0.0276(11) 0.0079(10) 0.0387(12)
O2 0.0797(16) 0.0450(11) 0.0958(17) 0.0227(11) 0.0439(13) 0.0422(11)
C1 0.0356(14) 0.0380(13) 0.0376(13) 0.0071(11) 0.0096(11) 0.0194(11)
C2 0.0493(17) 0.0398(14) 0.0533(17) 0.0130(13) 0.0098(13) 0.0217(13)
C3 0.0421(17) 0.0470(16) 0.0617(19) 0.0215(14) 0.0131(14) 0.0092(14)
C4 0.0343(16) 0.0637(19) 0.073(2) 0.0236(16) 0.0184(15) 0.0208(15)
C5 0.0363(15) 0.0519(16) 0.0648(19) 0.0174(14) 0.0157(13) 0.0245(13)
C6 0.0339(13) 0.0352(12) 0.0373(13) 0.0042(10) 0.0068(11) 0.0175(11)
C7 0.0356(14) 0.0313(12) 0.0503(15) 0.0054(11) 0.0132(12) 0.0188(11)
C8 0.0348(13) 0.0309(12) 0.0350(13) 0.0041(10) 0.0069(10) 0.0159(11)
C9 0.0431(15) 0.0358(13) 0.0439(15) 0.0084(11) 0.0100(12) 0.0213(12)
C10 0.0394(15) 0.0437(14) 0.0381(14) 0.0102(11) 0.0091(11) 0.0198(12)
C11 0.0468(17) 0.0528(16) 0.0455(16) 0.0088(13) 0.0176(13) 0.0281(14)
C12 0.0442(16) 0.0442(14) 0.0499(16) 0.0071(12) 0.0151(13) 0.0281(13)
C13 0.0311(13) 0.0328(12) 0.0396(13) 0.0047(10) 0.0083(11) 0.0154(11)
C14 0.055(2) 0.0533(18) 0.066(2) -0.0122(15) 0.0269(16) 0.0089(15)
C15 0.0478(18) 0.0551(17) 0.098(3) 0.0304(17) 0.0258(17) 0.0350(15)
C16 0.0415(16) 0.0423(14) 0.0399(14) 0.0072(12) 0.0109(12) 0.0170(12)
C17 0.0446(16) 0.0350(13) 0.0360(13) 0.0061(11) 0.0100(11) 0.0163(12)
C18 0.0526(18) 0.0403(14) 0.0499(16) 0.0105(13) 0.0101(14) 0.0186(14)
C19 0.0545(19) 0.0522(17) 0.0534(17) 0.0085(14) 0.0052(14) 0.0278(15)
C20 0.078(2) 0.0481(16) 0.0437(16) 0.0052(13) 0.0078(15) 0.0383(17)
C21 0.115(3) 0.065(2) 0.058(2) 0.0112(17) 0.010(2) 0.062(2)
C22 0.164(5) 0.079(3) 0.066(2) 0.021(2) 0.019(3) 0.084(3)
C23 0.159(5) 0.056(2) 0.063(2) 0.0201(18) 0.035(3) 0.062(3)
C24 0.109(3) 0.0362(15) 0.0474(18) 0.0077(13) 0.0264(19) 0.0335(19)
C25 0.112(3) 0.0403(17) 0.065(2) 0.0111(16) 0.037(2) 0.017(2)
C26 0.079(3) 0.0459(17) 0.064(2) 0.0009(16) 0.0265(19) 0.0100(18)
C27 0.0572(19) 0.0393(15) 0.0444(16) -0.0013(13) 0.0158(14) 0.0068(14)
C28 0.0401(17) 0.0570(18) 0.0504(17) 0.0023(14) 0.0112(14) 0.0075(14)
C29 0.0445(17) 0.0573(17) 0.0457(16) 0.0091(14) 0.0079(13) 0.0200(15)
C30 0.0612(19) 0.0327(13) 0.0367(14) 0.0027(11) 0.0142(13) 0.0176(13)
C31 0.082(2) 0.0367(14) 0.0383(15) 0.0030(12) 0.0164(15) 0.0268(16)

loop_
_atom_type_symbol
_atom_type_description
_atom_type_scat_dispersion_real
_atom_type_scat_dispersion_imag
_atom_type_scat_source
C C 0.0033 0.0016 'International Tables Vol C Tables 4.2.6.8 and 6.1.1.4'
H H 0.0000 0.0000 'International Tables Vol C Tables 4.2.6.8 and 6.1.1.4'
O O 0.0106 0.0060 'International Tables Vol C Tables 4.2.6.8 and 6.1.1.4'
S S 0.1246 0.1234 'International Tables Vol C Tables 4.2.6.8 and 6.1.1.4'

loop_
_geom_angle_atom_site_label_1
_geom_angle_atom_site_label_2
_geom_angle_atom_site_label_3
_geom_angle
O1 S1 C1 108.84(12)
O1 S1 C13 107.23(12)
O2 S1 O1 117.17(14)
O2 S1 C1 109.44(13)
O2 S1 C13 109.79(12)
C13 S1 C1 103.50(12)
C2 C1 S1 115.46(19)
C2 C1 C6 123.3(2)
C6 C1 S1 121.18(19)
C1 C2 H2 120.5
C3 C2 C1 119.1(3)
C3 C2 H2 120.5
C2 C3 H3 120.3
C4 C3 C2 119.4(3)
C4 C3 H3 120.3
C3 C4 H4 119.6
C3 C4 C5 120.8(3)
C5 C4 H4 119.6
C4 C5 H5 118.7
C4 C5 C6 122.5(3)
C6 C5 H5 118.7
C1 C6 C5 114.9(2)
C1 C6 C7 124.6(2)
C5 C6 C7 120.4(2)
C6 C7 C15 108.2(2)
C8 C7 C6 114.51(19)
C8 C7 C15 107.3(2)
C14 C7 C6 108.0(2)
C14 C7 C8 108.6(2)
C14 C7 C15 110.2(2)
C9 C8 C7 120.0(2)
C13 C8 C7 124.2(2)
C13 C8 C9 115.8(2)
C8 C9 H9 118.6
C10 C9 C8 122.8(2)
C10 C9 H9 118.6
C9 C10 C16 121.9(2)
C11 C10 C9 118.6(2)
C11 C10 C16 119.4(2)
C10 C11 H11 119.9
C12 C11 C10 120.2(2)
C12 C11 H11 119.9
C11 C12 H12 120.0
C11 C12 C13 120.0(2)
C13 C12 H12 120.0
C8 C13 S1 121.26(18)
C12 C13 S1 116.03(18)
C12 C13 C8 122.3(2)
C7 C14 H14A 109.5
C7 C14 H14B 109.5
C7 C14 H14C 109.5
H14A C14 H14B 109.5
H14A C14 H14C 109.5
H14B C14 H14C 109.5
C7 C15 H15A 109.5
C7 C15 H15B 109.5
C7 C15 H15C 109.5
H15A C15 H15B 109.5
H15A C15 H15C 109.5
H15B C15 H15C 109.5
C17 C16 C10 123.0(2)
C29 C16 C10 117.8(3)
C29 C16 C17 119.1(2)
C16 C17 C18 123.3(2)
C16 C17 C30 119.2(3)
C30 C17 C18 117.4(2)
C17 C18 H18 119.0
C19 C18 C17 122.0(3)
C19 C18 H18 119.0
C18 C19 H19 119.6
C18 C19 C20 120.9(3)
C20 C19 H19 119.6
C21 C20 C19 121.8(3)
C21 C20 C31 119.2(3)
C31 C20 C19 119.0(3)
C20 C21 H21 119.6
C22 C21 C20 120.8(4)
C22 C21 H21 119.6
C21 C22 H22 119.7
C23 C22 C21 120.7(4)
C23 C22 H22 119.7
C22 C23 H23 119.1
C22 C23 C24 121.7(4)
C24 C23 H23 119.1
C23 C24 C25 123.4(4)
C23 C24 C31 117.6(4)
C25 C24 C31 118.9(3)
C24 C25 H25 119.1
C26 C25 C24 121.8(3)
C26 C25 H25 119.1
C25 C26 H26 119.5
C25 C26 C27 120.9(4)
C27 C26 H26 119.5
C28 C27 C26 122.2(3)
C28 C27 C30 118.9(3)
C30 C27 C26 118.8(3)
C27 C28 H28 119.5
C29 C28 C27 121.0(3)
C29 C28 H28 119.5
C16 C29 H29 119.1
C28 C29 C16 121.9(3)
C28 C29 H29 119.1
C27 C30 C17 119.9(3)
C31 C30 C17 120.2(3)
C31 C30 C27 119.9(3)
C20 C31 C24 119.9(3)
C20 C31 C30 120.5(3)
C30 C31 C24 119.5(3)

loop_
_geom_bond_atom_site_label_1
_geom_bond_atom_site_label_2
_geom_bond_distance
S1 O1 1.437(2)
S1 O2 1.434(2)
S1 C1 1.751(3)
S1 C13 1.743(2)
C1 C2 1.392(3)
C1 C6 1.396(3)
C2 H2 0.9300
C2 C3 1.384(4)
C3 H3 0.9300
C3 C4 1.369(4)
C4 H4 0.9300
C4 C5 1.376(4)
C5 H5 0.9300
C5 C6 1.404(3)
C6 C7 1.537(3)
C7 C8 1.537(3)
C7 C14 1.530(4)
C7 C15 1.561(4)
C8 C9 1.399(3)
C8 C13 1.396(3)
C9 H9 0.9300
C9 C10 1.397(3)
C10 C11 1.392(4)
C10 C16 1.498(4)
C11 H11 0.9300
C11 C12 1.369(4)
C12 H12 0.9300
C12 C13 1.389(3)
C14 H14A 0.9600
C14 H14B 0.9600
C14 H14C 0.9600
C15 H15A 0.9600
C15 H15B 0.9600
C15 H15C 0.9600
C16 C17 1.411(4)
C16 C29 1.388(4)
C17 C18 1.440(4)
C17 C30 1.429(3)
C18 H18 0.9300
C18 C19 1.356(4)
C19 H19 0.9300
C19 C20 1.426(4)
C20 C21 1.400(4)
C20 C31 1.406(4)
C21 H21 0.9300
C21 C22 1.375(5)
C22 H22 0.9300
C22 C23 1.369(6)
C23 H23 0.9300
C23 C24 1.401(5)
C24 C25 1.415(5)
C24 C31 1.439(4)
C25 H25 0.9300
C25 C26 1.352(5)
C26 H26 0.9300
C26 C27 1.439(4)
C27 C28 1.383(4)
C27 C30 1.424(4)
C28 H28 0.9300
C28 C29 1.381(4)
C29 H29 0.9300
C30 C31 1.419(4)

loop_
_geom_torsion_atom_site_label_1
_geom_torsion_atom_site_label_2
_geom_torsion_atom_site_label_3
_geom_torsion_atom_site_label_4
_geom_torsion
S1 C1 C2 C3 -176.2(2)
S1 C1 C6 C5 175.8(2)
S1 C1 C6 C7 -1.1(3)
O1 S1 C1 C2 89.3(2)
O1 S1 C1 C6 -88.0(2)
O1 S1 C13 C8 83.7(2)
O1 S1 C13 C12 -89.1(2)
O2 S1 C1 C2 -39.9(2)
O2 S1 C1 C6 142.8(2)
O2 S1 C13 C8 -148.0(2)
O2 S1 C13 C12 39.2(2)
C1 S1 C13 C8 -31.3(2)
C1 S1 C13 C12 155.9(2)
C1 C2 C3 C4 0.0(4)
C1 C6 C7 C8 -22.7(3)
C1 C6 C7 C14 98.3(3)
C1 C6 C7 C15 -142.4(3)
C2 C1 C6 C5 -1.4(4)
C2 C1 C6 C7 -178.2(2)
C2 C3 C4 C5 -0.6(5)
C3 C4 C5 C6 0.2(5)
C4 C5 C6 C1 0.8(4)
C4 C5 C6 C7 177.8(3)
C5 C6 C7 C8 160.6(2)
C5 C6 C7 C14 -78.4(3)
C5 C6 C7 C15 40.9(3)
C6 C1 C2 C3 1.0(4)
C6 C7 C8 C9 -164.6(2)
C6 C7 C8 C13 16.8(3)
C7 C8 C9 C10 177.3(2)
C7 C8 C13 S1 12.2(3)
C7 C8 C13 C12 -175.4(2)
C8 C9 C10 C11 -0.2(4)
C8 C9 C10 C16 176.4(2)
C9 C8 C13 S1 -166.43(18)
C9 C8 C13 C12 5.9(4)
C9 C10 C11 C12 2.8(4)
C9 C10 C16 C17 51.0(4)
C9 C10 C16 C29 -129.7(3)
C10 C11 C12 C13 -1.0(4)
C10 C16 C17 C18 3.1(4)
C10 C16 C17 C30 179.9(2)
C10 C16 C29 C28 179.3(2)
C11 C10 C16 C17 -132.5(3)
C11 C10 C16 C29 46.9(4)
C11 C12 C13 S1 169.1(2)
C11 C12 C13 C8 -3.6(4)
C13 S1 C1 C2 -156.9(2)
C13 S1 C1 C6 25.8(2)
C13 C8 C9 C10 -4.0(4)
C14 C7 C8 C9 74.7(3)
C14 C7 C8 C13 -103.9(3)
C15 C7 C8 C9 -44.5(3)
C15 C7 C8 C13 136.9(3)
C16 C10 C11 C12 -173.8(2)
C16 C17 C18 C19 178.4(3)
C16 C17 C30 C27 0.6(4)
C16 C17 C30 C31 -178.3(2)
C17 C16 C29 C28 -1.3(4)
C17 C18 C19 C20 -0.4(4)
C17 C30 C31 C20 0.0(4)
C17 C30 C31 C24 179.1(2)
C18 C17 C30 C27 177.6(2)
C18 C17 C30 C31 -1.3(4)
C18 C19 C20 C21 -178.7(3)
C18 C19 C20 C31 -0.9(4)
C19 C20 C21 C22 177.6(3)
C19 C20 C31 C24 -178.0(2)
C19 C20 C31 C30 1.0(4)
C20 C21 C22 C23 0.1(5)
C21 C20 C31 C24 -0.1(4)
C21 C20 C31 C30 178.9(2)
C21 C22 C23 C24 0.3(6)
C22 C23 C24 C25 -179.9(3)
C22 C23 C24 C31 -0.6(5)
C23 C24 C25 C26 178.6(3)
C23 C24 C31 C20 0.5(4)
C23 C24 C31 C30 -178.5(3)
C24 C25 C26 C27 -0.4(5)
C25 C24 C31 C20 179.8(3)
C25 C24 C31 C30 0.8(4)
C25 C26 C27 C28 -177.7(3)
C25 C26 C27 C30 1.3(4)
C26 C27 C28 C29 179.3(3)
C26 C27 C30 C17 179.9(2)
C26 C27 C30 C31 -1.1(4)
C27 C28 C29 C16 0.9(4)
C27 C30 C31 C20 -178.9(2)
C27 C30 C31 C24 0.1(4)
C28 C27 C30 C17 -1.1(4)
C28 C27 C30 C31 177.9(2)
C29 C16 C17 C18 -176.3(2)
C29 C16 C17 C30 0.6(4)
C30 C17 C18 C19 1.5(4)
C30 C27 C28 C29 0.3(4)
C31 C20 C21 C22 -0.2(5)
C31 C24 C25 C26 -0.7(5)
